data_1560123
loop_
_publ_author_name
'Arhangelskis, Mihails'
'Bu\<car, Dejan-Kre\<simir'
'Bordignon, Simone'
'Chierotti, Michele R.'
'Stratford, Samuel A.'
'Voinovich, Dario'
'Jones, William'
'Hasa, Dritan'

_publ_section_title
;
 Mechanochemical reactivity inhibited, prohibited and reversed by liquid
 additives: examples from crystal-form screens
;
_journal_issue 9
_journal_name_full 'Chemical Science'
_journal_page_first 3264
_journal_page_last 3269
_journal_paper_doi 10.1039/D0SC05071G
_journal_volume 12
_journal_year 2021
_chemical_absolute_configuration ad
_chemical_formula_moiety 'C22 H27 N2 O2, C2 H O4'
_chemical_formula_sum 'C24 H28 N2 O6'
_chemical_formula_weight 440.48
_space_group_crystal_system monoclinic
_space_group_IT_number 5
_space_group_name_Hall 'C 2y'
_space_group_name_H-M_alt 'C 1 2 1'
_atom_sites_solution_hydrogens geom
_audit_creation_date 2020-04-19
_audit_creation_method
;
Olex2 1.3
(compiled 2020.01.31 svn.r88ba2a32 for OlexSys, GUI svn.r6032)
;
_audit_update_record
;
2020-08-20 deposited with the CCDC.	2020-12-28 downloaded from the CCDC.
;
_cell_angle_alpha 90
_cell_angle_beta 105.3560(10)
_cell_angle_gamma 90
_cell_formula_units_Z 4
_cell_length_a 17.9007(2)
_cell_length_b 6.30220(10)
_cell_length_c 20.9554(2)
_cell_measurement_reflns_used 30841
_cell_measurement_temperature 150.0(1)
_cell_measurement_theta_max 72.4140
_cell_measurement_theta_min 4.3300
_cell_volume 2279.66(5)
_computing_cell_refinement 'CrysAlisPro 1.171.40.53 (Rigaku OD, 2019)'
_computing_data_collection 'CrysAlisPro 1.171.40.53 (Rigaku OD, 2019)'
_computing_data_reduction 'CrysAlisPro 1.171.40.53 (Rigaku OD, 2019)'
_computing_molecular_graphics 'Olex2 1.3 (Dolomanov et al., 2009)'
_computing_publication_material 'Olex2 1.3 (Dolomanov et al., 2009)'
_computing_structure_refinement 'SHELXL 2018/3 (Sheldrick, 2015)'
_computing_structure_solution 'SHELXT  (Sheldrick, 2015)'
_diffrn_ambient_environment N~2~
_diffrn_ambient_temperature 150.0(1)
_diffrn_detector 'CCD plate'
_diffrn_detector_area_resol_mean 5.2031
_diffrn_detector_type Atlas
_diffrn_measured_fraction_theta_full 0.999
_diffrn_measured_fraction_theta_max 0.996
_diffrn_measurement_details
;
List of Runs (angles in degrees, time in seconds):

  # Type    Start    End  Width  t~exp~   \w     \q     \k     \f   Frames
#--------------------------------------------------------------------------
  1  \w      1.00  30.00   1.00    1.03    --   38.00  89.00 -23.73   29
  2  \w      9.00  42.00   1.00    1.03    --   42.00  78.00-122.82   33
  3  \w   -123.00  -2.00   1.00    1.03    --  -42.62 -19.00  90.00  121
  4  \w   -117.00 -18.00   1.00    1.03    --  -42.62 -38.00   0.00   99
  5  \w    -87.00  -6.00   1.00    1.03    --  -42.62 125.00 150.00   81
  6  \w   -117.00 -18.00   1.00    1.03    --  -42.62 -38.00 150.00   99
  7  \w     27.00  99.00   1.00    1.03    --   42.62-125.00   0.00   72
  8  \w     13.00  42.00   1.00    1.03    --   46.00  78.00 150.72   29
  9  \w     13.00  42.00   1.00    1.03    --   46.00  78.00-117.21   29
 10  \w     13.00  42.00   1.00    1.03    --   46.00  78.00  75.07   29
 11  \w     26.00 133.00   1.00    1.03    --   58.00  74.00 -72.92  107
 12  \w     30.00 137.00   1.00    1.03    --   62.00  74.00-123.64  107
 13  \w     30.00 137.00   1.00    1.03    --   62.00  74.00  11.24  107
 14  \w     35.00 140.00   1.00    1.03    --   66.00  71.00-151.15  105
 15  \w     34.00 141.00   1.00    1.03    --   66.00  73.00 -49.90  107
 16  \w     34.00 141.00   1.00    1.03    --   66.00  74.00  82.25  107
 17  \w     40.00 143.00   1.00    1.03    --   70.00  64.00 171.26  103
 18  \w     39.00 144.00   1.00    1.03    --   70.00  71.00 -28.50  105
 19  \w     46.00 146.00   1.00    4.15    --   74.00  56.00  93.78  100
 20  \w     43.00 148.00   1.00    4.15    --   74.00  70.00 116.46  105
 21  \w     45.00 147.00   1.00    4.15    --   74.00  63.00 -88.06  102
 22  \w     47.00 152.00   1.00    4.15    --   78.00  71.00  32.07  105
 23  \w     63.00 162.00   1.00    4.15    --   90.00  50.00 -18.72   99
 24  \w     63.00 168.00   1.00    4.15    --   94.00  71.00-154.43  105
 25  \w     65.00 167.00   1.00    4.15    --   94.00  63.00 -80.82  102
 26  \w     97.00 178.00   1.00    4.15    --  104.49 125.00 -60.00   81
 27  \w     75.00 177.00   1.00    4.15    --  104.49  61.00  60.00  102
 28  \w     75.00 177.00   1.00    4.15    --  104.49  61.00-120.00  102
 29  \w     22.00 106.00   1.00    4.15    --  104.49 -94.00 -30.00   84
 30  \w     75.00 177.00   1.00    4.15    --  104.49  61.00-180.00  102
 31  \w     75.00 177.00   1.00    4.15    --  104.49  61.00 120.00  102
 32  \w     31.00 113.00   1.00    4.15    --  104.49-125.00 -60.00   82
 33  \w     22.00 106.00   1.00    4.15    --  104.49 -94.00 120.00   84
 34  \w     75.00 177.00   1.00    4.15    --  104.49  61.00   0.00  102
 35  \w     75.00 177.00   1.00    4.15    --  104.49  61.00 -30.00  102
 36  \w     22.00 106.00   1.00    4.15    --  104.49 -94.00-120.00   84
 37  \w     22.00 106.00   1.00    4.15    --  104.49 -94.00  30.00   84
 38  \w     75.00 177.00   1.00    4.15    --  104.49  61.00  30.00  102
 39  \w     75.00 177.00   1.00    4.15    --  104.49  61.00  90.00  102
 40  \w     97.00 178.00   1.00    4.15    --  104.49 125.00-180.00   81
 41  \w     73.00 178.00   1.00    4.15    --  104.49  72.00 -82.41  105
 42  \w     75.00 177.00   1.00    4.15    --  104.49  61.00 150.00  102
 43  \w     -4.00  22.00   1.00    1.03    --   34.00  93.00 129.18   26
 44  \w     -4.00  23.00   1.00    1.03    --   34.00  92.00   8.00   27
 45  \w     27.00  99.00   1.00    1.03    --   42.62-125.00-180.00   72
 46  \w    -46.00 131.00   1.00    1.03    --   42.62   0.00-180.00  177
 47  \w     10.00  42.00   1.00    1.03    --   42.62  79.00 -89.23   32
 48  \w     22.00 129.00   1.00    1.03    --   54.00  74.00  -7.94  107
 49  \w     22.00 129.00   1.00    1.03    --   54.00  74.00 124.92  107
 50  \w     27.00 132.00   1.00    1.03    --   58.00  72.00 141.74  105
 51  \w     31.00 136.00   1.00    1.03    --   62.00  72.00  47.03  105
 52  \w     34.00 141.00   1.00    1.03    --   66.00  74.00  60.23  107
 53  \w     35.00 139.00   1.00    1.03    --   66.00  69.00 151.62  104
 54  \w     34.00 141.00   1.00    1.03    --   66.00  74.00 121.82  107
 55  \w     42.00 143.00   1.00    1.03    --   70.00  57.00   9.67  101
 56  \w     45.00 146.00   1.00    4.15    --   74.00  62.00-117.34  101
 57  \w     53.00 154.00   1.00    4.15    --   82.00  60.00-103.58  101
 58  \w     79.00 178.00   1.00    4.15    --  104.49  45.00-180.00   99
 59  \w     79.00 143.00   1.00    4.15    --  104.49  45.00 -30.00   64
 60  \w    103.00 178.00   1.00    4.15    --  104.49  77.00  60.00   75
;
_diffrn_measurement_device 'four-circle diffractometer'
_diffrn_measurement_device_type 'SuperNova, Dual, Cu at home/near, Atlas'
_diffrn_measurement_method '\w scans'
_diffrn_orient_matrix_type 'CrysAlisPro convention (1999,Acta A55,543-557)'
_diffrn_orient_matrix_UB_11 0.0513388000
_diffrn_orient_matrix_UB_12 -0.0173803000
_diffrn_orient_matrix_UB_13 -0.0483087000
_diffrn_orient_matrix_UB_21 0.0567210000
_diffrn_orient_matrix_UB_22 0.1627697000
_diffrn_orient_matrix_UB_23 0.0415402000
_diffrn_orient_matrix_UB_31 0.0459393000
_diffrn_orient_matrix_UB_32 -0.1815160000
_diffrn_orient_matrix_UB_33 0.0418887000
_diffrn_radiation_monochromator mirror
_diffrn_radiation_probe x-ray
_diffrn_radiation_type 'Cu K\a'
_diffrn_radiation_wavelength 1.54184
_diffrn_reflns_av_R_equivalents 0.0379
_diffrn_reflns_av_unetI/netI 0.0147
_diffrn_reflns_Laue_measured_fraction_full 0.999
_diffrn_reflns_Laue_measured_fraction_max 0.996
_diffrn_reflns_limit_h_max 22
_diffrn_reflns_limit_h_min -22
_diffrn_reflns_limit_k_max 7
_diffrn_reflns_limit_k_min -7
_diffrn_reflns_limit_l_max 25
_diffrn_reflns_limit_l_min -25
_diffrn_reflns_number 40113
_diffrn_reflns_point_group_measured_fraction_full 0.999
_diffrn_reflns_point_group_measured_fraction_max 0.988
_diffrn_reflns_theta_full 67.684
_diffrn_reflns_theta_max 72.563
_diffrn_reflns_theta_min 4.376
_diffrn_source 'micro-focus sealed X-ray tube'
_diffrn_source_type 'SuperNova (Cu) X-ray Source'
_exptl_absorpt_coefficient_mu 0.763
_exptl_absorpt_correction_T_max 1.00000
_exptl_absorpt_correction_T_min 0.66318
_exptl_absorpt_correction_type multi-scan
_exptl_absorpt_process_details
;
CrysAlisPro 1.171.40.53 (Rigaku Oxford Diffraction, 2019)
Empirical absorption correction using spherical harmonics,
 implemented in SCALE3 ABSPACK scaling algorithm.
;
_exptl_crystal_colour colourless
_exptl_crystal_density_diffrn 1.283
_exptl_crystal_description prism
_exptl_crystal_F_000 936
_exptl_crystal_size_max 0.23
_exptl_crystal_size_mid 0.19
_exptl_crystal_size_min 0.05
_refine_diff_density_max 0.185
_refine_diff_density_min -0.185
_refine_diff_density_rms 0.031
_refine_ls_abs_structure_details
;
 Flack x determined using 1785 quotients [(I+)-(I-)]/[(I+)+(I-)]
 (Parsons, S.; Flack, H. D.; Wagner, T. (2013). Acta Cryst. B69, 249-259).
 Hooft y determined according to Hooft et al. 
 (Hooft, R. W. W; Straver, L. H.; Spek, A. L. (2008). J. Appl. Cryst. 41, 96-103).
;
_refine_ls_abs_structure_Flack 0.01(4)
_refine_ls_extinction_coef 0.00070(14)
_refine_ls_extinction_expression Fc^*^=kFc[1+0.001xFc^2^\l^3^/sin(2\q)]^-1/4^
_refine_ls_extinction_method 'SHELXL-2018/3 (Sheldrick 2018)'
_refine_ls_goodness_of_fit_ref 1.036
_refine_ls_hydrogen_treatment constr
_refine_ls_matrix_type full
_refine_ls_number_parameters 293
_refine_ls_number_reflns 4465
_refine_ls_number_restraints 13
_refine_ls_restrained_S_all 1.213
_refine_ls_R_factor_all 0.0277
_refine_ls_R_factor_gt 0.0271
_refine_ls_shift/su_max 0.001
_refine_ls_shift/su_mean 0.000
_refine_ls_structure_factor_coef Fsqd
_refine_ls_weighting_details 'w=1/[\s^2^(Fo^2^)+(0.0430P)^2^+0.9443P] where P=(Fo^2^+2Fc^2^)/3'
_refine_ls_weighting_scheme calc
_refine_ls_wR_factor_gt 0.0738
_refine_ls_wR_factor_ref 0.0745
_reflns_Friedel_coverage 0.811
_reflns_Friedel_fraction_full 0.999
_reflns_Friedel_fraction_max 0.980
_reflns_number_gt 4385
_reflns_number_total 4465
_reflns_threshold_expression 'I > 2\s(I)'
_cod_data_source_file d0sc05071g2.cif
_cod_data_source_block Form-II
_cod_depositor_comments 'Adding full bibliography for 1560122--1560124.cif.'
_cod_database_code 1560123
_shelx_shelxl_version_number 2018/3
_shelx_space_group_comment
;
The symmetry employed for this shelxl refinement is uniquely defined
by the following loop, which should always be used as a source of
symmetry information in preference to the above space-group names.
They are only intended as comments.
;
_reflns_odcompleteness_completeness 99.91
_reflns_odcompleteness_iscentric 1
_reflns_odcompleteness_theta 66.49
_refine_ls_abs_structure_hooft 0.04(3)
_olex2_refinement_description
;
1. Fixed Uiso
 At 1.2 times of:
  All C(H) groups, All C(H,H) groups, All N(H) groups
 At 1.5 times of:
  All C(H,H,H) groups, All O(H) groups
2. Uiso/Uaniso restraints and constraints
Uanis(C17) \\sim Ueq: with sigma of 0.001 and sigma for terminal atoms of 0.003
Uanis(C16) \\sim Ueq: with sigma of 0.002 and sigma for terminal atoms of 0.006
3.a Ternary CH refined with riding coordinates:
 N1(H1), C11(H11)
3.b Secondary CH2 refined with riding coordinates:
 C20(H20A,H20B), C1(H1A,H1B), C19(H19A,H19B), C2(H2A,H2B), C21(H21A,H21B),
 C18(H18A,H18B), C16(H16A,H16B)
3.c Aromatic/amide H refined with riding coordinates:
 C13(H13), C8(H8), C7(H7), C6(H6), C5(H5)
3.d Idealised Me refined as rotating group:
 C22(H22A,H22B,H22C), C17(H17A,H17B,H17C)
3.e Idealised tetrahedral OH refined as rotating group:
 O5(H5A)
;
_olex2_submission_special_instructions 'No special instructions were received'
_oxdiff_exptl_absorpt_empirical_details
;
Empirical correction (ABSPACK) includes:
- Absorption correction using spherical harmonics
- Frame scaling
- Detector area scaling
;
_oxdiff_exptl_absorpt_empirical_full_max 1.516
_oxdiff_exptl_absorpt_empirical_full_min 0.744

loop_
_space_group_symop_operation_xyz
'x, y, z'
'-x, y, -z'
'x+1/2, y+1/2, z'
'-x+1/2, y+1/2, -z'

loop_
_atom_site_label
_atom_site_type_symbol
_atom_site_fract_x
_atom_site_fract_y
_atom_site_fract_z
_atom_site_U_iso_or_equiv
_atom_site_adp_type
_atom_site_occupancy
_atom_site_site_symmetry_order
_atom_site_calc_flag
_atom_site_refinement_flags_posn
_atom_site_refinement_flags_adp
_atom_site_refinement_flags_occupancy
_atom_site_disorder_assembly
_atom_site_disorder_group
O4 O 0.62579(7) 0.8142(2) 0.99815(6) 0.0246(3) Uani 1 1 d . . . . .
O3 O 0.59322(7) 0.9854(2) 0.90108(6) 0.0278(3) Uani 1 1 d . . . . .
O5 O 0.74298(7) 1.1412(2) 0.93593(6) 0.0254(3) Uani 1 1 d . . . . .
H5O H 0.783355 1.204670 0.952864 0.038 Uiso 1 1 calc R U . . .
O2 O 0.39086(7) 0.4261(3) 0.54642(6) 0.0340(4) Uani 1 1 d . . . . .
O6 O 0.73064(9) 1.1428(3) 1.03933(7) 0.0366(4) Uani 1 1 d . . . . .
O1 O 0.28364(7) 0.4008(3) 0.58226(6) 0.0330(3) Uani 1 1 d . . . . .
N2 N 0.38521(8) 0.3630(2) 0.71427(7) 0.0189(3) Uani 1 1 d . . . . .
N1 N 0.50875(8) 0.6402(2) 0.85848(7) 0.0171(3) Uani 1 1 d . . . . .
H1N H 0.534490 0.778243 0.868172 0.020 Uiso 1 1 calc R U . . .
C23 C 0.63613(10) 0.9495(3) 0.95788(8) 0.0208(3) Uani 1 1 d . . . . .
C10 C 0.41220(9) 0.4543(3) 0.77645(8) 0.0178(3) Uani 1 1 d . . . . .
C4 C 0.34472(9) 0.1665(3) 0.78931(8) 0.0193(3) Uani 1 1 d . . . . .
C9 C 0.34506(9) 0.1783(3) 0.72174(8) 0.0192(3) Uani 1 1 d . . . . .
C24 C 0.70862(10) 1.0893(3) 0.98201(8) 0.0208(3) Uani 1 1 d . . . . .
C14 C 0.40649(9) 0.4503(3) 0.65995(8) 0.0197(3) Uani 1 1 d . . . . .
C13 C 0.46679(9) 0.5842(3) 0.67041(8) 0.0196(3) Uani 1 1 d . . . . .
H13 H 0.478168 0.645869 0.633775 0.024 Uiso 1 1 calc R U . . .
C3 C 0.38830(9) 0.3449(3) 0.82261(8) 0.0192(3) Uani 1 1 d . . . . .
C20 C 0.57996(9) 0.4673(3) 0.75975(8) 0.0203(3) Uani 1 1 d . . . . .
H20A H 0.555452 0.328822 0.753263 0.024 Uiso 1 1 calc R U . . .
H20B H 0.615530 0.475416 0.732044 0.024 Uiso 1 1 calc R U . . .
C11 C 0.46459(9) 0.6422(3) 0.78637(7) 0.0165(3) Uani 1 1 d . . . . .
H11 H 0.432594 0.770555 0.777878 0.020 Uiso 1 1 calc R U . . .
C1 C 0.45338(10) 0.6211(3) 0.90159(8) 0.0224(4) Uani 1 1 d . . . . .
H1A H 0.415175 0.733622 0.890207 0.027 Uiso 1 1 calc R U . . .
H1B H 0.481949 0.640202 0.947501 0.027 Uiso 1 1 calc R U . . .
C12 C 0.51741(9) 0.6406(3) 0.73837(8) 0.0175(3) Uani 1 1 d . . . . .
C8 C 0.31340(10) 0.0170(3) 0.67718(9) 0.0233(4) Uani 1 1 d . . . . .
H8 H 0.314970 0.023317 0.633220 0.028 Uiso 1 1 calc R U . . .
C19 C 0.62509(9) 0.4912(3) 0.83193(9) 0.0224(4) Uani 1 1 d . . . . .
H19A H 0.664447 0.381712 0.843459 0.027 Uiso 1 1 calc R U . . .
H19B H 0.650777 0.628104 0.838516 0.027 Uiso 1 1 calc R U . . .
C7 C 0.27953(9) -0.1528(3) 0.70083(9) 0.0252(4) Uani 1 1 d . . . . .
H7 H 0.258641 -0.263231 0.672208 0.030 Uiso 1 1 calc R U . . .
C2 C 0.41172(10) 0.4075(3) 0.89413(8) 0.0230(4) Uani 1 1 d . . . . .
H2A H 0.445767 0.300508 0.919723 0.028 Uiso 1 1 calc R U . . .
H2B H 0.366184 0.417884 0.910777 0.028 Uiso 1 1 calc R U . . .
C21 C 0.55177(10) 0.8647(3) 0.73721(9) 0.0235(4) Uani 1 1 d . . . . .
H21A H 0.509798 0.961713 0.717899 0.028 Uiso 1 1 calc R U . . .
H21B H 0.574282 0.909574 0.782514 0.028 Uiso 1 1 calc R U . . .
C6 C 0.27590(10) -0.1627(3) 0.76678(10) 0.0252(4) Uani 1 1 d . . . . .
H6 H 0.251484 -0.277210 0.780748 0.030 Uiso 1 1 calc R U . . .
C18 C 0.57090(9) 0.4734(3) 0.87599(8) 0.0201(3) Uani 1 1 d . . . . .
H18A H 0.547236 0.333758 0.870967 0.024 Uiso 1 1 calc R U . . .
H18B H 0.600002 0.490069 0.921846 0.024 Uiso 1 1 calc R U . . .
C5 C 0.30817(9) -0.0045(3) 0.81139(9) 0.0223(4) Uani 1 1 d . . . . .
H5 H 0.305651 -0.011461 0.855102 0.027 Uiso 1 1 calc R U . . .
C15 C 0.35247(10) 0.4211(3) 0.59284(8) 0.0235(4) Uani 1 1 d . . . . .
C22 C 0.61346(12) 0.8854(4) 0.69916(11) 0.0364(5) Uani 1 1 d . . . . .
H22A H 0.593830 0.828271 0.655443 0.055 Uiso 1 1 calc R U . . .
H22B H 0.659012 0.808434 0.721938 0.055 Uiso 1 1 calc R U . . .
H22C H 0.626265 1.032308 0.696207 0.055 Uiso 1 1 calc R U . . .
C16 C 0.34383(13) 0.4219(5) 0.47791(9) 0.0415(6) Uani 1 1 d . U . A 1
H16A H 0.310639 0.545925 0.468459 0.050 Uiso 1 1 calc R U . A 1
H16B H 0.311546 0.295943 0.469800 0.050 Uiso 1 1 calc R U . A 1
C17 C 0.39859(17) 0.4207(8) 0.43590(12) 0.0798(11) Uani 1 1 d . U . A 1
H17A H 0.370230 0.432708 0.390249 0.120 Uiso 1 1 calc R U . A 1
H17B H 0.427373 0.290308 0.442505 0.120 Uiso 1 1 calc R U . A 1
H17C H 0.433677 0.538137 0.447726 0.120 Uiso 1 1 calc R U . A 1

loop_
_atom_site_aniso_label
_atom_site_aniso_U_11
_atom_site_aniso_U_22
_atom_site_aniso_U_33
_atom_site_aniso_U_23
_atom_site_aniso_U_13
_atom_site_aniso_U_12
O4 0.0208(6) 0.0280(7) 0.0237(6) 0.0029(5) 0.0037(5) -0.0023(5)
O3 0.0296(7) 0.0210(7) 0.0245(7) 0.0010(5) -0.0073(5) -0.0009(6)
O5 0.0275(7) 0.0277(7) 0.0191(6) -0.0015(5) 0.0028(5) -0.0064(6)
O2 0.0249(6) 0.0607(10) 0.0143(6) -0.0021(6) 0.0015(5) -0.0068(7)
O6 0.0398(8) 0.0482(9) 0.0208(7) -0.0090(7) 0.0065(6) -0.0192(7)
O1 0.0197(6) 0.0526(10) 0.0229(6) 0.0000(6) -0.0007(5) -0.0041(6)
N2 0.0172(6) 0.0227(7) 0.0154(6) -0.0025(6) 0.0021(5) -0.0026(6)
N1 0.0159(6) 0.0193(7) 0.0142(6) -0.0015(5) 0.0010(5) 0.0014(6)
C23 0.0198(8) 0.0183(8) 0.0225(8) -0.0025(7) 0.0024(6) 0.0028(7)
C10 0.0133(7) 0.0221(8) 0.0165(7) -0.0029(7) 0.0013(6) 0.0006(6)
C4 0.0125(7) 0.0255(9) 0.0194(8) -0.0008(7) 0.0034(6) 0.0009(7)
C9 0.0136(7) 0.0227(8) 0.0198(8) -0.0007(7) 0.0018(6) 0.0004(6)
C24 0.0232(8) 0.0175(8) 0.0192(8) -0.0001(6) 0.0012(7) 0.0014(7)
C14 0.0182(8) 0.0246(8) 0.0157(8) -0.0009(7) 0.0032(6) 0.0014(7)
C13 0.0181(8) 0.0242(9) 0.0163(8) 0.0010(7) 0.0042(6) 0.0007(7)
C3 0.0149(7) 0.0244(8) 0.0182(8) -0.0011(7) 0.0041(6) 0.0013(7)
C20 0.0176(8) 0.0221(8) 0.0211(8) -0.0007(7) 0.0052(6) 0.0025(7)
C11 0.0139(7) 0.0190(8) 0.0142(7) -0.0010(6) -0.0007(6) 0.0013(6)
C1 0.0211(8) 0.0296(10) 0.0169(8) -0.0044(7) 0.0054(6) 0.0020(7)
C12 0.0153(7) 0.0201(8) 0.0163(7) 0.0000(6) 0.0026(6) 0.0000(7)
C8 0.0174(8) 0.0285(9) 0.0214(8) -0.0044(7) 0.0005(6) -0.0013(7)
C19 0.0163(7) 0.0260(9) 0.0229(8) 0.0012(7) 0.0018(6) 0.0046(7)
C7 0.0150(7) 0.0241(9) 0.0334(10) -0.0056(8) 0.0006(7) -0.0013(7)
C2 0.0229(8) 0.0302(10) 0.0167(8) -0.0007(7) 0.0064(6) -0.0017(7)
C21 0.0241(8) 0.0226(9) 0.0223(8) 0.0005(7) 0.0037(7) -0.0035(7)
C6 0.0146(8) 0.0233(9) 0.0376(10) 0.0017(8) 0.0067(7) 0.0000(7)
C18 0.0188(8) 0.0206(8) 0.0180(8) 0.0020(7) -0.0005(6) 0.0043(7)
C5 0.0140(7) 0.0275(9) 0.0262(9) 0.0015(7) 0.0064(7) 0.0011(7)
C15 0.0220(8) 0.0279(9) 0.0188(8) 0.0002(7) 0.0020(7) -0.0025(7)
C22 0.0374(11) 0.0354(11) 0.0397(11) -0.0009(9) 0.0159(9) -0.0136(9)
C16 0.0343(10) 0.0695(15) 0.0163(8) -0.0002(9) -0.0010(7) -0.0097(10)
C17 0.0539(15) 0.162(3) 0.0230(10) -0.0029(16) 0.0091(10) -0.0201(19)

loop_
_atom_type_symbol
_atom_type_description
_atom_type_scat_dispersion_real
_atom_type_scat_dispersion_imag
_atom_type_scat_source
C C 0.0181 0.0091 'International Tables Vol C Tables 4.2.6.8 and 6.1.1.4'
H H 0.0000 0.0000 'International Tables Vol C Tables 4.2.6.8 and 6.1.1.4'
N N 0.0311 0.0180 'International Tables Vol C Tables 4.2.6.8 and 6.1.1.4'
O O 0.0492 0.0322 'International Tables Vol C Tables 4.2.6.8 and 6.1.1.4'

loop_
_geom_angle_atom_site_label_1
_geom_angle_atom_site_label_2
_geom_angle_atom_site_label_3
_geom_angle
_geom_angle_site_symmetry_1
_geom_angle_site_symmetry_3
_geom_angle_publ_flag
C24 O5 H5O 109.5 . . ?
C15 O2 C16 116.30(14) . . ?
C10 N2 C9 107.53(13) . . ?
C10 N2 C14 119.77(15) . . ?
C9 N2 C14 132.40(14) . . ?
C11 N1 H1N 107.1 . . ?
C11 N1 C1 110.27(12) . . ?
C1 N1 H1N 107.1 . . ?
C18 N1 H1N 107.1 . . ?
C18 N1 C11 114.05(12) . . ?
C18 N1 C1 110.98(13) . . ?
O4 C23 O3 126.99(16) . . ?
O4 C23 C24 115.61(15) . . ?
O3 C23 C24 117.38(15) . . ?
N2 C10 C11 120.64(14) . . ?
C3 C10 N2 111.35(15) . . ?
C3 C10 C11 127.92(15) . . ?
C9 C4 C3 107.33(15) . . ?
C5 C4 C9 119.69(16) . . ?
C5 C4 C3 132.93(15) . . ?
N2 C9 C4 107.05(14) . . ?
C8 C9 N2 131.41(16) . . ?
C8 C9 C4 121.42(16) . . ?
O5 C24 C23 114.73(14) . . ?
O6 C24 O5 124.53(16) . . ?
O6 C24 C23 120.73(16) . . ?
N2 C14 C15 117.92(15) . . ?
C13 C14 N2 119.54(15) . . ?
C13 C14 C15 121.62(15) . . ?
C14 C13 H13 118.1 . . ?
C14 C13 C12 123.83(15) . . ?
C12 C13 H13 118.1 . . ?
C10 C3 C4 106.64(14) . . ?
C10 C3 C2 121.71(16) . . ?
C4 C3 C2 131.53(16) . . ?
H20A C20 H20B 107.9 . . ?
C12 C20 H20A 109.3 . . ?
C12 C20 H20B 109.3 . . ?
C19 C20 H20A 109.3 . . ?
C19 C20 H20B 109.3 . . ?
C19 C20 C12 111.82(14) . . ?
N1 C11 H11 108.3 . . ?
N1 C11 C12 113.67(12) . . ?
C10 C11 N1 106.07(13) . . ?
C10 C11 H11 108.3 . . ?
C10 C11 C12 111.93(13) . . ?
C12 C11 H11 108.3 . . ?
N1 C1 H1A 109.0 . . ?
N1 C1 H1B 109.0 . . ?
N1 C1 C2 112.87(14) . . ?
H1A C1 H1B 107.8 . . ?
C2 C1 H1A 109.0 . . ?
C2 C1 H1B 109.0 . . ?
C13 C12 C20 108.31(14) . . ?
C13 C12 C11 107.19(13) . . ?
C13 C12 C21 110.00(14) . . ?
C20 C12 C11 109.63(13) . . ?
C21 C12 C20 113.00(14) . . ?
C21 C12 C11 108.55(13) . . ?
C9 C8 H8 121.2 . . ?
C7 C8 C9 117.55(16) . . ?
C7 C8 H8 121.2 . . ?
C20 C19 H19A 109.7 . . ?
C20 C19 H19B 109.7 . . ?
H19A C19 H19B 108.2 . . ?
C18 C19 C20 110.02(13) . . ?
C18 C19 H19A 109.7 . . ?
C18 C19 H19B 109.7 . . ?
C8 C7 H7 119.1 . . ?
C8 C7 C6 121.74(17) . . ?
C6 C7 H7 119.1 . . ?
C3 C2 C1 109.54(14) . . ?
C3 C2 H2A 109.8 . . ?
C3 C2 H2B 109.8 . . ?
C1 C2 H2A 109.8 . . ?
C1 C2 H2B 109.8 . . ?
H2A C2 H2B 108.2 . . ?
C12 C21 H21A 108.4 . . ?
C12 C21 H21B 108.4 . . ?
H21A C21 H21B 107.4 . . ?
C22 C21 C12 115.59(16) . . ?
C22 C21 H21A 108.4 . . ?
C22 C21 H21B 108.4 . . ?
C7 C6 H6 119.5 . . ?
C5 C6 C7 120.90(18) . . ?
C5 C6 H6 119.6 . . ?
N1 C18 C19 110.62(13) . . ?
N1 C18 H18A 109.5 . . ?
N1 C18 H18B 109.5 . . ?
C19 C18 H18A 109.5 . . ?
C19 C18 H18B 109.5 . . ?
H18A C18 H18B 108.1 . . ?
C4 C5 H5 120.7 . . ?
C6 C5 C4 118.62(16) . . ?
C6 C5 H5 120.7 . . ?
O2 C15 C14 110.76(14) . . ?
O1 C15 O2 124.82(16) . . ?
O1 C15 C14 124.40(16) . . ?
C21 C22 H22A 109.5 . . ?
C21 C22 H22B 109.5 . . ?
C21 C22 H22C 109.5 . . ?
H22A C22 H22B 109.5 . . ?
H22A C22 H22C 109.5 . . ?
H22B C22 H22C 109.5 . . ?
O2 C16 H16A 110.4 . . ?
O2 C16 H16B 110.4 . . ?
O2 C16 C17 106.53(18) . . ?
H16A C16 H16B 108.6 . . ?
C17 C16 H16A 110.4 . . ?
C17 C16 H16B 110.4 . . ?
C16 C17 H17A 109.5 . . ?
C16 C17 H17B 109.5 . . ?
C16 C17 H17C 109.5 . . ?
H17A C17 H17B 109.5 . . ?
H17A C17 H17C 109.5 . . ?
H17B C17 H17C 109.5 . . ?

loop_
_geom_bond_atom_site_label_1
_geom_bond_atom_site_label_2
_geom_bond_distance
_geom_bond_site_symmetry_2
_geom_bond_publ_flag
O4 C23 1.248(2) . ?
O3 C23 1.254(2) . ?
O5 H5O 0.8200 . ?
O5 C24 1.316(2) . ?
O2 C15 1.332(2) . ?
O2 C16 1.460(2) . ?
O6 C24 1.209(2) . ?
O1 C15 1.200(2) . ?
N2 C10 1.389(2) . ?
N2 C9 1.398(2) . ?
N2 C14 1.405(2) . ?
N1 H1N 0.9800 . ?
N1 C11 1.5086(19) . ?
N1 C1 1.512(2) . ?
N1 C18 1.504(2) . ?
C23 C24 1.539(2) . ?
C10 C3 1.347(2) . ?
C10 C11 1.490(2) . ?
C4 C9 1.420(2) . ?
C4 C3 1.439(3) . ?
C4 C5 1.401(3) . ?
C9 C8 1.395(3) . ?
C14 C13 1.341(3) . ?
C14 C15 1.492(2) . ?
C13 H13 0.9300 . ?
C13 C12 1.514(2) . ?
C3 C2 1.499(2) . ?
C20 H20A 0.9700 . ?
C20 H20B 0.9700 . ?
C20 C12 1.543(2) . ?
C20 C19 1.522(2) . ?
C11 H11 0.9800 . ?
C11 C12 1.552(2) . ?
C1 H1A 0.9700 . ?
C1 H1B 0.9700 . ?
C1 C2 1.527(3) . ?
C12 C21 1.543(2) . ?
C8 H8 0.9300 . ?
C8 C7 1.385(3) . ?
C19 H19A 0.9700 . ?
C19 H19B 0.9700 . ?
C19 C18 1.510(2) . ?
C7 H7 0.9300 . ?
C7 C6 1.402(3) . ?
C2 H2A 0.9700 . ?
C2 H2B 0.9700 . ?
C21 H21A 0.9700 . ?
C21 H21B 0.9700 . ?
C21 C22 1.529(2) . ?
C6 H6 0.9300 . ?
C6 C5 1.385(3) . ?
C18 H18A 0.9700 . ?
C18 H18B 0.9700 . ?
C5 H5 0.9300 . ?
C22 H22A 0.9600 . ?
C22 H22B 0.9600 . ?
C22 H22C 0.9600 . ?
C16 H16A 0.9700 . ?
C16 H16B 0.9700 . ?
C16 C17 1.481(3) . ?
C17 H17A 0.9600 . ?
C17 H17B 0.9600 . ?
C17 H17C 0.9600 . ?

loop_
_geom_torsion_atom_site_label_1
_geom_torsion_atom_site_label_2
_geom_torsion_atom_site_label_3
_geom_torsion_atom_site_label_4
_geom_torsion
_geom_torsion_site_symmetry_1
_geom_torsion_site_symmetry_2
_geom_torsion_site_symmetry_3
_geom_torsion_site_symmetry_4
_geom_torsion_publ_flag
O4 C23 C24 O5 144.54(16) . . . . ?
O4 C23 C24 O6 -35.1(2) . . . . ?
O3 C23 C24 O5 -36.8(2) . . . . ?
O3 C23 C24 O6 143.58(18) . . . . ?
N2 C10 C3 C4 1.79(19) . . . . ?
N2 C10 C3 C2 178.14(15) . . . . ?
N2 C10 C11 N1 -155.99(14) . . . . ?
N2 C10 C11 C12 -31.5(2) . . . . ?
N2 C9 C8 C7 177.15(17) . . . . ?
N2 C14 C13 C12 3.3(3) . . . . ?
N2 C14 C15 O2 -153.33(16) . . . . ?
N2 C14 C15 O1 28.3(3) . . . . ?
N1 C11 C12 C13 165.21(13) . . . . ?
N1 C11 C12 C20 47.86(18) . . . . ?
N1 C11 C12 C21 -76.01(17) . . . . ?
N1 C1 C2 C3 -41.29(19) . . . . ?
C10 N2 C9 C4 3.22(17) . . . . ?
C10 N2 C9 C8 -172.66(18) . . . . ?
C10 N2 C14 C13 16.7(2) . . . . ?
C10 N2 C14 C15 -152.53(16) . . . . ?
C10 C3 C2 C1 8.4(2) . . . . ?
C10 C11 C12 C13 45.06(18) . . . . ?
C10 C11 C12 C20 -72.29(17) . . . . ?
C10 C11 C12 C21 163.85(13) . . . . ?
C4 C9 C8 C7 1.8(2) . . . . ?
C4 C3 C2 C1 -176.32(17) . . . . ?
C9 N2 C10 C3 -3.19(18) . . . . ?
C9 N2 C10 C11 173.52(15) . . . . ?
C9 N2 C14 C13 -156.20(17) . . . . ?
C9 N2 C14 C15 34.6(3) . . . . ?
C9 C4 C3 C10 0.27(19) . . . . ?
C9 C4 C3 C2 -175.57(17) . . . . ?
C9 C4 C5 C6 2.6(2) . . . . ?
C9 C8 C7 C6 0.9(3) . . . . ?
C14 N2 C10 C3 -177.67(15) . . . . ?
C14 N2 C10 C11 -1.0(2) . . . . ?
C14 N2 C9 C4 176.72(16) . . . . ?
C14 N2 C9 C8 0.9(3) . . . . ?
C14 C13 C12 C20 84.0(2) . . . . ?
C14 C13 C12 C11 -34.2(2) . . . . ?
C14 C13 C12 C21 -152.01(17) . . . . ?
C13 C14 C15 O2 37.7(3) . . . . ?
C13 C14 C15 O1 -140.7(2) . . . . ?
C13 C12 C21 C22 -70.47(19) . . . . ?
C3 C10 C11 N1 20.1(2) . . . . ?
C3 C10 C11 C12 144.62(16) . . . . ?
C3 C4 C9 N2 -2.17(18) . . . . ?
C3 C4 C9 C8 174.20(15) . . . . ?
C3 C4 C5 C6 -174.48(18) . . . . ?
C20 C12 C21 C22 50.7(2) . . . . ?
C20 C19 C18 N1 -58.66(19) . . . . ?
C11 N1 C1 C2 66.67(17) . . . . ?
C11 N1 C18 C19 53.75(18) . . . . ?
C11 C10 C3 C4 -174.62(16) . . . . ?
C11 C10 C3 C2 1.7(3) . . . . ?
C11 C12 C21 C22 172.54(15) . . . . ?
C1 N1 C11 C10 -51.30(17) . . . . ?
C1 N1 C11 C12 -174.70(13) . . . . ?
C1 N1 C18 C19 179.03(14) . . . . ?
C12 C20 C19 C18 60.38(19) . . . . ?
C8 C7 C6 C5 -1.8(3) . . . . ?
C19 C20 C12 C13 -170.53(14) . . . . ?
C19 C20 C12 C11 -53.88(18) . . . . ?
C19 C20 C12 C21 67.34(18) . . . . ?
C7 C6 C5 C4 0.0(2) . . . . ?
C18 N1 C11 C10 74.35(16) . . . . ?
C18 N1 C11 C12 -49.06(19) . . . . ?
C18 N1 C1 C2 -60.70(18) . . . . ?
C5 C4 C9 N2 -179.92(14) . . . . ?
C5 C4 C9 C8 -3.6(2) . . . . ?
C5 C4 C3 C10 177.61(18) . . . . ?
C5 C4 C3 C2 1.8(3) . . . . ?
C15 O2 C16 C17 -178.0(3) . . . . ?
C15 C14 C13 C12 172.11(16) . . . . ?
C16 O2 C15 O1 4.7(3) . . . . ?
C16 O2 C15 C14 -173.72(18) . . . . ?
